data_7706403
loop_
_publ_author_name
'Gupta, Priyanka'
'Siewert, Jan-Erik'
'Wellnitz, Tim'
'Fischer, Malte'
'Baumann, Wolgang'
'Beweries, Torsten'
'Hering-Junghans, Christian'

_publ_section_title
;
 Reactivity of phospha-Wittig reagents towards NHCs and NHOs.
;
_journal_issue 5
_journal_name_full 'Dalton transactions (Cambridge, England : 2003)'
_journal_page_first 1838
_journal_page_last 1844
_journal_paper_doi 10.1039/d1dt00071c
_journal_volume 50
_journal_year 2021
_chemical_formula_moiety 'C37 H49 N2 P, C5 H12'
_chemical_formula_sum 'C42 H61 N2 P'
_chemical_formula_weight 624.89
_space_group_crystal_system triclinic
_space_group_IT_number 2
_space_group_name_Hall '-P 1'
_space_group_name_H-M_alt 'P -1'
_atom_sites_solution_hydrogens geom
_audit_creation_method SHELXL-2014/7
_audit_update_record
;
2020-11-27 deposited with the CCDC.	2021-01-13 downloaded from the CCDC.
;
_cell_angle_alpha 107.3420(10)
_cell_angle_beta 102.5540(10)
_cell_angle_gamma 96.1670(10)
_cell_formula_units_Z 2
_cell_length_a 11.1141(8)
_cell_length_b 13.0309(9)
_cell_length_c 14.5537(10)
_cell_measurement_reflns_used 9842
_cell_measurement_temperature 150(2)
_cell_measurement_theta_max 30.17
_cell_measurement_theta_min 2.59
_cell_volume 1930.0(2)
_computing_cell_refinement 'Bruker Apex V7.51A'
_computing_data_collection 'Bruker Apex V7.51A'
_computing_data_reduction 'Bruker SAINT'
_computing_molecular_graphics 'ORTEP-3v2.01 (Farrugia, 1997)'
_computing_publication_material 'SHELXL-2014/7 (Sheldrick, 2014)'
_computing_structure_refinement 'SHELXL-2014/7 (Sheldrick, 2014)'
_computing_structure_solution 'Bruker SHELXTL'
_diffrn_ambient_temperature 150(2)
_diffrn_detector_area_resol_mean 8.3333
_diffrn_measured_fraction_theta_full 1.000
_diffrn_measured_fraction_theta_max 1.000
_diffrn_measurement_device_type 'Bruker APEX-II CCD'
_diffrn_measurement_method '\f and \w scans'
_diffrn_radiation_type MoK\a
_diffrn_radiation_wavelength 0.71073
_diffrn_reflns_av_R_equivalents 0.0325
_diffrn_reflns_av_unetI/netI 0.0254
_diffrn_reflns_Laue_measured_fraction_full 1.000
_diffrn_reflns_Laue_measured_fraction_max 1.000
_diffrn_reflns_limit_h_max 15
_diffrn_reflns_limit_h_min -15
_diffrn_reflns_limit_k_max 18
_diffrn_reflns_limit_k_min -18
_diffrn_reflns_limit_l_max 19
_diffrn_reflns_limit_l_min -20
_diffrn_reflns_number 66599
_diffrn_reflns_point_group_measured_fraction_full 1.000
_diffrn_reflns_point_group_measured_fraction_max 1.000
_diffrn_reflns_theta_full 25.242
_diffrn_reflns_theta_max 29.999
_diffrn_reflns_theta_min 1.519
_diffrn_source 'fine-focus sealed tube'
_exptl_absorpt_coefficient_mu 0.101
_exptl_absorpt_correction_T_max 0.994
_exptl_absorpt_correction_T_min 0.973
_exptl_absorpt_correction_type multi-scan
_exptl_absorpt_process_details '(SADABS; Sheldrick, 2014)'
_exptl_crystal_colour yellow
_exptl_crystal_density_diffrn 1.075
_exptl_crystal_description block
_exptl_crystal_F_000 684
_exptl_crystal_size_max 0.270
_exptl_crystal_size_mid 0.180
_exptl_crystal_size_min 0.060
_platon_squeeze_details
;
The unit cell contains two heavily disordered pentane molecules. These 
have been treated as a diffuse contribution to the overall scattering 
without specific atom positions by SQUEEZE/PLATON.
;
_refine_diff_density_max 0.335
_refine_diff_density_min -0.174
_refine_diff_density_rms 0.039
_refine_ls_extinction_method none
_refine_ls_goodness_of_fit_ref 1.036
_refine_ls_hydrogen_treatment constr
_refine_ls_matrix_type full
_refine_ls_number_parameters 373
_refine_ls_number_reflns 11264
_refine_ls_number_restraints 0
_refine_ls_restrained_S_all 1.036
_refine_ls_R_factor_all 0.0589
_refine_ls_R_factor_gt 0.0425
_refine_ls_shift/su_max 0.001
_refine_ls_shift/su_mean 0.000
_refine_ls_structure_factor_coef Fsqd
_refine_ls_weighting_details 'w=1/[\s^2^(Fo^2^)+(0.0622P)^2^+0.3078P] where P=(Fo^2^+2Fc^2^)/3'
_refine_ls_weighting_scheme calc
_refine_ls_wR_factor_gt 0.1108
_refine_ls_wR_factor_ref 0.1213
_reflns_Friedel_coverage 0.000
_reflns_number_gt 8675
_reflns_number_total 11264
_reflns_threshold_expression 'I > 2\s(I)'
_cod_data_source_file d1dt00071c2.cif
_cod_data_source_block ax1867_DippTerPIMe4_cmp12
_cod_depositor_comments 'Adding full bibliography for 7706402--7706412.cif.'
_cod_database_code 7706403
_shelx_shelxl_version_number 2014/7
_shelx_space_group_comment
;
The symmetry employed for this shelxl refinement is uniquely defined
by the following loop, which should always be used as a source of
symmetry information in preference to the above space-group names.
They are only intended as comments.
;
_shelx_estimated_absorpt_t_min 0.973
_shelx_estimated_absorpt_t_max 0.994
_platon_squeeze_void_probe_radius 1.20

loop_
_space_group_symop_operation_xyz
'x, y, z'
'-x, -y, -z'

loop_
_atom_site_label
_atom_site_type_symbol
_atom_site_fract_x
_atom_site_fract_y
_atom_site_fract_z
_atom_site_U_iso_or_equiv
_atom_site_adp_type
_atom_site_occupancy
_atom_site_site_symmetry_order
_atom_site_calc_flag
_atom_site_refinement_flags_posn
_atom_site_refinement_flags_adp
_atom_site_refinement_flags_occupancy
_atom_site_disorder_assembly
_atom_site_disorder_group
P1 P 0.35461(3) 0.47688(2) 0.31889(2) 0.02934(8) Uani 1 1 d . . . . .
N1 N 0.56983(9) 0.64770(8) 0.39092(7) 0.0311(2) Uani 1 1 d . . . . .
N2 N 0.46492(9) 0.64994(7) 0.49926(7) 0.02875(19) Uani 1 1 d . . . . .
C1 C 0.28615(9) 0.51247(7) 0.20898(7) 0.02034(18) Uani 1 1 d . . . . .
C2 C 0.25541(9) 0.42645(8) 0.11570(7) 0.02166(19) Uani 1 1 d . . . . .
C3 C 0.19480(9) 0.44225(8) 0.02807(7) 0.0246(2) Uani 1 1 d . . . . .
H3 H 0.1768 0.3839 -0.0334 0.030 Uiso 1 1 calc R U . . .
C4 C 0.16019(10) 0.54159(8) 0.02871(8) 0.0258(2) Uani 1 1 d . . . . .
H4 H 0.1215 0.5526 -0.0317 0.031 Uiso 1 1 calc R U . . .
C5 C 0.18350(9) 0.62421(8) 0.11947(8) 0.0242(2) Uani 1 1 d . . . . .
H5 H 0.1577 0.6917 0.1208 0.029 Uiso 1 1 calc R U . . .
C6 C 0.24367(9) 0.61171(8) 0.20917(7) 0.02091(18) Uani 1 1 d . . . . .
C7 C 0.27711(9) 0.31243(8) 0.10709(7) 0.02310(19) Uani 1 1 d . . . . .
C8 C 0.18335(10) 0.23819(8) 0.11742(8) 0.0270(2) Uani 1 1 d . . . . .
C9 C 0.19818(11) 0.12942(9) 0.10017(8) 0.0329(2) Uani 1 1 d . . . . .
H9 H 0.1355 0.0786 0.1070 0.040 Uiso 1 1 calc R U . . .
C10 C 0.30234(12) 0.09489(9) 0.07349(9) 0.0361(3) Uani 1 1 d . . . . .
H10 H 0.3108 0.0206 0.0615 0.043 Uiso 1 1 calc R U . . .
C11 C 0.39466(12) 0.16818(9) 0.06411(9) 0.0341(2) Uani 1 1 d . . . . .
H11 H 0.4664 0.1437 0.0461 0.041 Uiso 1 1 calc R U . . .
C12 C 0.38413(10) 0.27773(8) 0.08063(8) 0.0265(2) Uani 1 1 d . . . . .
C13 C 0.06620(11) 0.27247(9) 0.14537(10) 0.0352(3) Uani 1 1 d . . . . .
H13 H 0.0727 0.3523 0.1550 0.042 Uiso 1 1 calc R U . . .
C14 C 0.05653(14) 0.25679(13) 0.24344(11) 0.0498(3) Uani 1 1 d . . . . .
H14A H 0.0493 0.1790 0.2362 0.075 Uiso 1 1 calc R U . . .
H14B H -0.0177 0.2829 0.2608 0.075 Uiso 1 1 calc R U . . .
H14C H 0.1318 0.2984 0.2964 0.075 Uiso 1 1 calc R U . . .
C15 C -0.05198(13) 0.21210(13) 0.06140(12) 0.0505(3) Uani 1 1 d . . . . .
H15A H -0.0435 0.2237 -0.0006 0.076 Uiso 1 1 calc R U . . .
H15B H -0.1251 0.2403 0.0790 0.076 Uiso 1 1 calc R U . . .
H15C H -0.0629 0.1337 0.0520 0.076 Uiso 1 1 calc R U . . .
C16 C 0.48436(11) 0.35603(9) 0.06650(9) 0.0313(2) Uani 1 1 d . . . . .
H16 H 0.4729 0.4320 0.0998 0.038 Uiso 1 1 calc R U . . .
C17 C 0.46830(14) 0.34084(12) -0.04398(10) 0.0454(3) Uani 1 1 d . . . . .
H17A H 0.4742 0.2656 -0.0795 0.068 Uiso 1 1 calc R U . . .
H17B H 0.5343 0.3918 -0.0512 0.068 Uiso 1 1 calc R U . . .
H17C H 0.3861 0.3554 -0.0721 0.068 Uiso 1 1 calc R U . . .
C18 C 0.61743(12) 0.34630(12) 0.11485(12) 0.0479(3) Uani 1 1 d . . . . .
H18A H 0.6254 0.3537 0.1850 0.072 Uiso 1 1 calc R U . . .
H18B H 0.6778 0.4042 0.1106 0.072 Uiso 1 1 calc R U . . .
H18C H 0.6343 0.2747 0.0798 0.072 Uiso 1 1 calc R U . . .
C19 C 0.24801(9) 0.70341(8) 0.30223(7) 0.02317(19) Uani 1 1 d . . . . .
C20 C 0.16029(10) 0.69120(9) 0.35733(8) 0.0269(2) Uani 1 1 d . . . . .
C21 C 0.15863(12) 0.77967(10) 0.43876(9) 0.0355(3) Uani 1 1 d . . . . .
H21 H 0.1012 0.7721 0.4771 0.043 Uiso 1 1 calc R U . . .
C22 C 0.23916(13) 0.87872(11) 0.46505(10) 0.0423(3) Uani 1 1 d . . . . .
H22 H 0.2371 0.9380 0.5213 0.051 Uiso 1 1 calc R U . . .
C23 C 0.32206(12) 0.89118(10) 0.40974(9) 0.0391(3) Uani 1 1 d . . . . .
H23 H 0.3762 0.9596 0.4278 0.047 Uiso 1 1 calc R U . . .
C24 C 0.32787(10) 0.80488(8) 0.32745(8) 0.0280(2) Uani 1 1 d . . . . .
C25 C 0.06142(11) 0.58801(10) 0.32281(9) 0.0356(3) Uani 1 1 d . . . . .
H25 H 0.0970 0.5260 0.2860 0.043 Uiso 1 1 calc R U . . .
C26 C 0.02058(14) 0.55794(13) 0.40657(12) 0.0490(3) Uani 1 1 d . . . . .
H26A H 0.0946 0.5541 0.4554 0.074 Uiso 1 1 calc R U . . .
H26B H -0.0360 0.4867 0.3787 0.074 Uiso 1 1 calc R U . . .
H26C H -0.0230 0.6137 0.4394 0.074 Uiso 1 1 calc R U . . .
C27 C -0.05372(13) 0.59965(15) 0.24967(11) 0.0570(4) Uani 1 1 d . . . . .
H27A H -0.0911 0.6596 0.2841 0.085 Uiso 1 1 calc R U . . .
H27B H -0.1153 0.5313 0.2240 0.085 Uiso 1 1 calc R U . . .
H27C H -0.0285 0.6155 0.1941 0.085 Uiso 1 1 calc R U . . .
C28 C 0.41656(11) 0.82400(9) 0.26582(9) 0.0315(2) Uani 1 1 d . . . . .
H28 H 0.4288 0.7510 0.2252 0.038 Uiso 1 1 calc R U . . .
C29 C 0.36287(13) 0.88344(10) 0.19361(10) 0.0413(3) Uani 1 1 d . . . . .
H29A H 0.2864 0.8371 0.1450 0.062 Uiso 1 1 calc R U . . .
H29B H 0.4250 0.8985 0.1585 0.062 Uiso 1 1 calc R U . . .
H29C H 0.3430 0.9525 0.2314 0.062 Uiso 1 1 calc R U . . .
C30 C 0.54537(12) 0.89017(11) 0.33018(11) 0.0430(3) Uani 1 1 d . . . . .
H30A H 0.5390 0.9671 0.3582 0.065 Uiso 1 1 calc R U . . .
H30B H 0.6051 0.8843 0.2891 0.065 Uiso 1 1 calc R U . . .
H30C H 0.5746 0.8615 0.3845 0.065 Uiso 1 1 calc R U . . .
C31 C 0.46143(10) 0.60030(8) 0.40215(8) 0.0267(2) Uani 1 1 d . . . . .
C32 C 0.64026(11) 0.72622(9) 0.48049(9) 0.0344(3) Uani 1 1 d . . . . .
C33 C 0.57383(11) 0.72770(9) 0.54805(8) 0.0322(2) Uani 1 1 d . . . . .
C34 C 0.61205(13) 0.61284(12) 0.30071(10) 0.0428(3) Uani 1 1 d . . . . .
H34A H 0.5560 0.5458 0.2537 0.064 Uiso 1 1 calc R U . . .
H34B H 0.6976 0.5987 0.3174 0.064 Uiso 1 1 calc R U . . .
H34C H 0.6110 0.6705 0.2702 0.064 Uiso 1 1 calc R U . . .
C35 C 0.36990(12) 0.62453(11) 0.54768(9) 0.0376(3) Uani 1 1 d . . . . .
H35A H 0.3038 0.5650 0.4998 0.056 Uiso 1 1 calc R U . . .
H35B H 0.3336 0.6895 0.5718 0.056 Uiso 1 1 calc R U . . .
H35C H 0.4082 0.6020 0.6041 0.056 Uiso 1 1 calc R U . . .
C36 C 0.76714(13) 0.78768(12) 0.49248(12) 0.0499(3) Uani 1 1 d . . . . .
H36A H 0.7923 0.8481 0.5561 0.075 Uiso 1 1 calc R U . . .
H36B H 0.7646 0.8169 0.4375 0.075 Uiso 1 1 calc R U . . .
H36C H 0.8278 0.7383 0.4917 0.075 Uiso 1 1 calc R U . . .
C37 C 0.60043(14) 0.79571(10) 0.65493(9) 0.0425(3) Uani 1 1 d . . . . .
H37A H 0.6816 0.8450 0.6750 0.064 Uiso 1 1 calc R U . . .
H37B H 0.6029 0.7480 0.6960 0.064 Uiso 1 1 calc R U . . .
H37C H 0.5343 0.8388 0.6642 0.064 Uiso 1 1 calc R U . . .

loop_
_atom_site_aniso_label
_atom_site_aniso_U_11
_atom_site_aniso_U_22
_atom_site_aniso_U_33
_atom_site_aniso_U_23
_atom_site_aniso_U_13
_atom_site_aniso_U_12
P1 0.03755(16) 0.02242(13) 0.02271(14) 0.00827(10) -0.00249(11) 0.00228(10)
N1 0.0305(5) 0.0306(5) 0.0267(5) 0.0047(4) 0.0031(4) 0.0057(4)
N2 0.0342(5) 0.0272(4) 0.0208(4) 0.0062(3) 0.0001(4) 0.0081(4)
C1 0.0194(4) 0.0205(4) 0.0199(4) 0.0068(3) 0.0038(3) 0.0008(3)
C2 0.0220(4) 0.0195(4) 0.0226(5) 0.0067(4) 0.0056(4) 0.0016(3)
C3 0.0273(5) 0.0236(4) 0.0199(5) 0.0053(4) 0.0042(4) 0.0011(4)
C4 0.0272(5) 0.0285(5) 0.0211(5) 0.0107(4) 0.0030(4) 0.0031(4)
C5 0.0260(5) 0.0214(4) 0.0256(5) 0.0097(4) 0.0051(4) 0.0037(4)
C6 0.0209(4) 0.0195(4) 0.0210(4) 0.0057(3) 0.0055(3) 0.0012(3)
C7 0.0283(5) 0.0193(4) 0.0181(4) 0.0045(3) 0.0022(4) 0.0022(4)
C8 0.0314(5) 0.0223(5) 0.0241(5) 0.0073(4) 0.0037(4) 0.0005(4)
C9 0.0427(6) 0.0224(5) 0.0292(5) 0.0093(4) 0.0033(5) -0.0019(4)
C10 0.0513(7) 0.0210(5) 0.0332(6) 0.0084(4) 0.0052(5) 0.0084(5)
C11 0.0404(6) 0.0278(5) 0.0331(6) 0.0066(4) 0.0098(5) 0.0117(5)
C12 0.0310(5) 0.0230(5) 0.0226(5) 0.0049(4) 0.0052(4) 0.0044(4)
C13 0.0328(6) 0.0274(5) 0.0451(7) 0.0125(5) 0.0124(5) -0.0011(4)
C14 0.0470(8) 0.0535(8) 0.0485(8) 0.0135(7) 0.0225(6) -0.0030(6)
C15 0.0333(6) 0.0533(8) 0.0612(9) 0.0227(7) 0.0023(6) 0.0026(6)
C16 0.0321(5) 0.0278(5) 0.0345(6) 0.0070(4) 0.0139(5) 0.0059(4)
C17 0.0559(8) 0.0445(7) 0.0396(7) 0.0126(6) 0.0242(6) 0.0053(6)
C18 0.0317(6) 0.0474(7) 0.0625(9) 0.0147(7) 0.0132(6) 0.0077(5)
C19 0.0249(5) 0.0219(4) 0.0212(5) 0.0065(4) 0.0036(4) 0.0054(4)
C20 0.0272(5) 0.0292(5) 0.0242(5) 0.0084(4) 0.0066(4) 0.0068(4)
C21 0.0387(6) 0.0397(6) 0.0273(6) 0.0064(5) 0.0129(5) 0.0095(5)
C22 0.0524(8) 0.0351(6) 0.0310(6) -0.0027(5) 0.0136(5) 0.0068(5)
C23 0.0464(7) 0.0259(5) 0.0354(6) -0.0005(5) 0.0099(5) -0.0003(5)
C24 0.0309(5) 0.0230(5) 0.0266(5) 0.0056(4) 0.0050(4) 0.0035(4)
C25 0.0346(6) 0.0334(6) 0.0383(6) 0.0065(5) 0.0186(5) 0.0010(5)
C26 0.0439(7) 0.0581(8) 0.0546(9) 0.0282(7) 0.0216(6) 0.0039(6)
C27 0.0371(7) 0.0837(11) 0.0373(7) 0.0154(7) 0.0033(6) -0.0158(7)
C28 0.0350(6) 0.0224(5) 0.0351(6) 0.0072(4) 0.0110(5) 0.0000(4)
C29 0.0503(7) 0.0338(6) 0.0395(7) 0.0158(5) 0.0100(6) -0.0008(5)
C30 0.0383(6) 0.0357(6) 0.0502(8) 0.0148(6) 0.0064(6) -0.0048(5)
C31 0.0310(5) 0.0247(5) 0.0217(5) 0.0071(4) 0.0011(4) 0.0085(4)
C32 0.0330(6) 0.0287(5) 0.0321(6) 0.0055(4) -0.0034(5) 0.0043(4)
C33 0.0378(6) 0.0241(5) 0.0259(5) 0.0044(4) -0.0049(4) 0.0081(4)
C34 0.0393(7) 0.0477(7) 0.0359(7) 0.0048(6) 0.0126(5) 0.0062(5)
C35 0.0415(6) 0.0457(7) 0.0255(5) 0.0118(5) 0.0073(5) 0.0108(5)
C36 0.0348(7) 0.0458(7) 0.0551(9) 0.0086(6) -0.0008(6) -0.0013(6)
C37 0.0581(8) 0.0309(6) 0.0258(6) 0.0019(5) -0.0049(5) 0.0091(5)

loop_
_atom_type_symbol
_atom_type_description
_atom_type_scat_dispersion_real
_atom_type_scat_dispersion_imag
_atom_type_scat_source
C C 0.0033 0.0016 'International Tables Vol C Tables 4.2.6.8 and 6.1.1.4'
H H 0.0000 0.0000 'International Tables Vol C Tables 4.2.6.8 and 6.1.1.4'
P P 0.1023 0.0942 'International Tables Vol C Tables 4.2.6.8 and 6.1.1.4'
N N 0.0061 0.0033 'International Tables Vol C Tables 4.2.6.8 and 6.1.1.4'

loop_
_geom_angle_atom_site_label_1
_geom_angle_atom_site_label_2
_geom_angle_atom_site_label_3
_geom_angle
_geom_angle_site_symmetry_1
_geom_angle_site_symmetry_3
_geom_angle_publ_flag
C31 P1 C1 104.21(5) . . ?
C31 N1 C32 110.82(10) . . ?
C31 N1 C34 124.14(10) . . ?
C32 N1 C34 124.74(10) . . ?
C31 N2 C33 111.01(10) . . ?
C31 N2 C35 125.24(10) . . ?
C33 N2 C35 123.74(10) . . ?
C6 C1 C2 116.90(8) . . ?
C6 C1 P1 126.20(7) . . ?
C2 C1 P1 116.16(7) . . ?
C3 C2 C1 121.04(9) . . ?
C3 C2 C7 116.40(8) . . ?
C1 C2 C7 122.40(9) . . ?
C4 C3 C2 121.28(9) . . ?
C4 C3 H3 119.4 . . ?
C2 C3 H3 119.4 . . ?
C5 C4 C3 118.36(9) . . ?
C5 C4 H4 120.8 . . ?
C3 C4 H4 120.8 . . ?
C4 C5 C6 122.19(9) . . ?
C4 C5 H5 118.9 . . ?
C6 C5 H5 118.9 . . ?
C5 C6 C1 120.01(9) . . ?
C5 C6 C19 115.73(9) . . ?
C1 C6 C19 124.00(9) . . ?
C12 C7 C8 120.45(9) . . ?
C12 C7 C2 120.52(9) . . ?
C8 C7 C2 118.81(9) . . ?
C9 C8 C7 118.82(10) . . ?
C9 C8 C13 119.21(10) . . ?
C7 C8 C13 121.97(9) . . ?
C10 C9 C8 120.93(10) . . ?
C10 C9 H9 119.5 . . ?
C8 C9 H9 119.5 . . ?
C9 C10 C11 120.11(10) . . ?
C9 C10 H10 119.9 . . ?
C11 C10 H10 119.9 . . ?
C10 C11 C12 121.09(11) . . ?
C10 C11 H11 119.5 . . ?
C12 C11 H11 119.5 . . ?
C11 C12 C7 118.61(10) . . ?
C11 C12 C16 120.28(10) . . ?
C7 C12 C16 121.08(9) . . ?
C8 C13 C14 111.63(11) . . ?
C8 C13 C15 111.26(11) . . ?
C14 C13 C15 111.10(11) . . ?
C8 C13 H13 107.5 . . ?
C14 C13 H13 107.5 . . ?
C15 C13 H13 107.5 . . ?
C13 C14 H14A 109.5 . . ?
C13 C14 H14B 109.5 . . ?
H14A C14 H14B 109.5 . . ?
C13 C14 H14C 109.5 . . ?
H14A C14 H14C 109.5 . . ?
H14B C14 H14C 109.5 . . ?
C13 C15 H15A 109.5 . . ?
C13 C15 H15B 109.5 . . ?
H15A C15 H15B 109.5 . . ?
C13 C15 H15C 109.5 . . ?
H15A C15 H15C 109.5 . . ?
H15B C15 H15C 109.5 . . ?
C12 C16 C17 111.01(10) . . ?
C12 C16 C18 112.81(10) . . ?
C17 C16 C18 110.44(11) . . ?
C12 C16 H16 107.4 . . ?
C17 C16 H16 107.4 . . ?
C18 C16 H16 107.4 . . ?
C16 C17 H17A 109.5 . . ?
C16 C17 H17B 109.5 . . ?
H17A C17 H17B 109.5 . . ?
C16 C17 H17C 109.5 . . ?
H17A C17 H17C 109.5 . . ?
H17B C17 H17C 109.5 . . ?
C16 C18 H18A 109.5 . . ?
C16 C18 H18B 109.5 . . ?
H18A C18 H18B 109.5 . . ?
C16 C18 H18C 109.5 . . ?
H18A C18 H18C 109.5 . . ?
H18B C18 H18C 109.5 . . ?
C24 C19 C20 120.20(9) . . ?
C24 C19 C6 120.31(9) . . ?
C20 C19 C6 119.04(9) . . ?
C21 C20 C19 118.55(10) . . ?
C21 C20 C25 120.22(10) . . ?
C19 C20 C25 120.95(9) . . ?
C22 C21 C20 121.26(11) . . ?
C22 C21 H21 119.4 . . ?
C20 C21 H21 119.4 . . ?
C23 C22 C21 120.02(11) . . ?
C23 C22 H22 120.0 . . ?
C21 C22 H22 120.0 . . ?
C22 C23 C24 121.05(11) . . ?
C22 C23 H23 119.5 . . ?
C24 C23 H23 119.5 . . ?
C23 C24 C19 118.87(10) . . ?
C23 C24 C28 119.16(10) . . ?
C19 C24 C28 121.95(9) . . ?
C20 C25 C26 114.79(11) . . ?
C20 C25 C27 109.41(11) . . ?
C26 C25 C27 109.20(11) . . ?
C20 C25 H25 107.7 . . ?
C26 C25 H25 107.7 . . ?
C27 C25 H25 107.7 . . ?
C25 C26 H26A 109.5 . . ?
C25 C26 H26B 109.5 . . ?
H26A C26 H26B 109.5 . . ?
C25 C26 H26C 109.5 . . ?
H26A C26 H26C 109.5 . . ?
H26B C26 H26C 109.5 . . ?
C25 C27 H27A 109.5 . . ?
C25 C27 H27B 109.5 . . ?
H27A C27 H27B 109.5 . . ?
C25 C27 H27C 109.5 . . ?
H27A C27 H27C 109.5 . . ?
H27B C27 H27C 109.5 . . ?
C24 C28 C30 112.69(10) . . ?
C24 C28 C29 111.99(10) . . ?
C30 C28 C29 108.11(10) . . ?
C24 C28 H28 108.0 . . ?
C30 C28 H28 108.0 . . ?
C29 C28 H28 108.0 . . ?
C28 C29 H29A 109.5 . . ?
C28 C29 H29B 109.5 . . ?
H29A C29 H29B 109.5 . . ?
C28 C29 H29C 109.5 . . ?
H29A C29 H29C 109.5 . . ?
H29B C29 H29C 109.5 . . ?
C28 C30 H30A 109.5 . . ?
C28 C30 H30B 109.5 . . ?
H30A C30 H30B 109.5 . . ?
C28 C30 H30C 109.5 . . ?
H30A C30 H30C 109.5 . . ?
H30B C30 H30C 109.5 . . ?
N2 C31 N1 104.71(9) . . ?
N2 C31 P1 125.47(9) . . ?
N1 C31 P1 128.21(8) . . ?
C33 C32 N1 106.58(10) . . ?
C33 C32 C36 130.32(11) . . ?
N1 C32 C36 123.01(12) . . ?
C32 C33 N2 106.87(10) . . ?
C32 C33 C37 130.95(11) . . ?
N2 C33 C37 122.17(12) . . ?
N1 C34 H34A 109.5 . . ?
N1 C34 H34B 109.5 . . ?
H34A C34 H34B 109.5 . . ?
N1 C34 H34C 109.5 . . ?
H34A C34 H34C 109.5 . . ?
H34B C34 H34C 109.5 . . ?
N2 C35 H35A 109.5 . . ?
N2 C35 H35B 109.5 . . ?
H35A C35 H35B 109.5 . . ?
N2 C35 H35C 109.5 . . ?
H35A C35 H35C 109.5 . . ?
H35B C35 H35C 109.5 . . ?
C32 C36 H36A 109.5 . . ?
C32 C36 H36B 109.5 . . ?
H36A C36 H36B 109.5 . . ?
C32 C36 H36C 109.5 . . ?
H36A C36 H36C 109.5 . . ?
H36B C36 H36C 109.5 . . ?
C33 C37 H37A 109.5 . . ?
C33 C37 H37B 109.5 . . ?
H37A C37 H37B 109.5 . . ?
C33 C37 H37C 109.5 . . ?
H37A C37 H37C 109.5 . . ?
H37B C37 H37C 109.5 . . ?

loop_
_geom_bond_atom_site_label_1
_geom_bond_atom_site_label_2
_geom_bond_distance
_geom_bond_site_symmetry_2
_geom_bond_publ_flag
P1 C31 1.8074(11) . ?
P1 C1 1.8280(10) . ?
N1 C31 1.3585(15) . ?
N1 C32 1.3958(14) . ?
N1 C34 1.4520(16) . ?
N2 C31 1.3576(14) . ?
N2 C33 1.3891(14) . ?
N2 C35 1.4523(16) . ?
C1 C6 1.4229(13) . ?
C1 C2 1.4231(13) . ?
C2 C3 1.3913(14) . ?
C2 C7 1.5035(13) . ?
C3 C4 1.3875(14) . ?
C3 H3 0.9500 . ?
C4 C5 1.3837(14) . ?
C4 H4 0.9500 . ?
C5 C6 1.3960(14) . ?
C5 H5 0.9500 . ?
C6 C19 1.5030(13) . ?
C7 C12 1.4066(15) . ?
C7 C8 1.4080(14) . ?
C8 C9 1.3983(15) . ?
C8 C13 1.5189(16) . ?
C9 C10 1.3772(18) . ?
C9 H9 0.9500 . ?
C10 C11 1.3826(17) . ?
C10 H10 0.9500 . ?
C11 C12 1.3974(15) . ?
C11 H11 0.9500 . ?
C12 C16 1.5182(15) . ?
C13 C14 1.5253(19) . ?
C13 C15 1.5312(18) . ?
C13 H13 1.0000 . ?
C14 H14A 0.9800 . ?
C14 H14B 0.9800 . ?
C14 H14C 0.9800 . ?
C15 H15A 0.9800 . ?
C15 H15B 0.9800 . ?
C15 H15C 0.9800 . ?
C16 C17 1.5278(18) . ?
C16 C18 1.5295(18) . ?
C16 H16 1.0000 . ?
C17 H17A 0.9800 . ?
C17 H17B 0.9800 . ?
C17 H17C 0.9800 . ?
C18 H18A 0.9800 . ?
C18 H18B 0.9800 . ?
C18 H18C 0.9800 . ?
C19 C24 1.4098(14) . ?
C19 C20 1.4148(15) . ?
C20 C21 1.3905(15) . ?
C20 C25 1.5191(15) . ?
C21 C22 1.3863(18) . ?
C21 H21 0.9500 . ?
C22 C23 1.3754(19) . ?
C22 H22 0.9500 . ?
C23 C24 1.3963(15) . ?
C23 H23 0.9500 . ?
C24 C28 1.5176(16) . ?
C25 C26 1.5273(18) . ?
C25 C27 1.530(2) . ?
C25 H25 1.0000 . ?
C26 H26A 0.9800 . ?
C26 H26B 0.9800 . ?
C26 H26C 0.9800 . ?
C27 H27A 0.9800 . ?
C27 H27B 0.9800 . ?
C27 H27C 0.9800 . ?
C28 C30 1.5299(17) . ?
C28 C29 1.5402(17) . ?
C28 H28 1.0000 . ?
C29 H29A 0.9800 . ?
C29 H29B 0.9800 . ?
C29 H29C 0.9800 . ?
C30 H30A 0.9800 . ?
C30 H30B 0.9800 . ?
C30 H30C 0.9800 . ?
C32 C33 1.3490(18) . ?
C32 C36 1.4924(18) . ?
C33 C37 1.4881(16) . ?
C34 H34A 0.9800 . ?
C34 H34B 0.9800 . ?
C34 H34C 0.9800 . ?
C35 H35A 0.9800 . ?
C35 H35B 0.9800 . ?
C35 H35C 0.9800 . ?
C36 H36A 0.9800 . ?
C36 H36B 0.9800 . ?
C36 H36C 0.9800 . ?
C37 H37A 0.9800 . ?
C37 H37B 0.9800 . ?
C37 H37C 0.9800 . ?

loop_
_geom_torsion_atom_site_label_1
_geom_torsion_atom_site_label_2
_geom_torsion_atom_site_label_3
_geom_torsion_atom_site_label_4
_geom_torsion
_geom_torsion_site_symmetry_1
_geom_torsion_site_symmetry_2
_geom_torsion_site_symmetry_3
_geom_torsion_site_symmetry_4
_geom_torsion_publ_flag
C31 P1 C1 C6 -43.18(9) . . . . ?
C31 P1 C1 C2 147.01(7) . . . . ?
C6 C1 C2 C3 4.64(14) . . . . ?
P1 C1 C2 C3 175.44(8) . . . . ?
C6 C1 C2 C7 -170.59(9) . . . . ?
P1 C1 C2 C7 0.20(12) . . . . ?
C1 C2 C3 C4 -1.19(15) . . . . ?
C7 C2 C3 C4 174.32(9) . . . . ?
C2 C3 C4 C5 -2.20(15) . . . . ?
C3 C4 C5 C6 1.98(15) . . . . ?
C4 C5 C6 C1 1.62(15) . . . . ?
C4 C5 C6 C19 -172.81(9) . . . . ?
C2 C1 C6 C5 -4.82(13) . . . . ?
P1 C1 C6 C5 -174.57(7) . . . . ?
C2 C1 C6 C19 169.12(9) . . . . ?
P1 C1 C6 C19 -0.62(14) . . . . ?
C3 C2 C7 C12 86.03(12) . . . . ?
C1 C2 C7 C12 -98.53(12) . . . . ?
C3 C2 C7 C8 -88.52(12) . . . . ?
C1 C2 C7 C8 86.93(12) . . . . ?
C12 C7 C8 C9 -0.48(15) . . . . ?
C2 C7 C8 C9 174.06(9) . . . . ?
C12 C7 C8 C13 -179.68(10) . . . . ?
C2 C7 C8 C13 -5.14(15) . . . . ?
C7 C8 C9 C10 -0.03(17) . . . . ?
C13 C8 C9 C10 179.20(11) . . . . ?
C8 C9 C10 C11 0.49(18) . . . . ?
C9 C10 C11 C12 -0.44(18) . . . . ?
C10 C11 C12 C7 -0.07(17) . . . . ?
C10 C11 C12 C16 -177.90(11) . . . . ?
C8 C7 C12 C11 0.53(15) . . . . ?
C2 C7 C12 C11 -173.92(10) . . . . ?
C8 C7 C12 C16 178.35(10) . . . . ?
C2 C7 C12 C16 3.89(15) . . . . ?
C9 C8 C13 C14 61.90(14) . . . . ?
C7 C8 C13 C14 -118.91(12) . . . . ?
C9 C8 C13 C15 -62.84(14) . . . . ?
C7 C8 C13 C15 116.35(12) . . . . ?
C11 C12 C16 C17 78.52(14) . . . . ?
C7 C12 C16 C17 -99.27(12) . . . . ?
C11 C12 C16 C18 -46.05(15) . . . . ?
C7 C12 C16 C18 136.16(11) . . . . ?
C5 C6 C19 C24 -72.69(12) . . . . ?
C1 C6 C19 C24 113.13(11) . . . . ?
C5 C6 C19 C20 99.62(11) . . . . ?
C1 C6 C19 C20 -74.56(13) . . . . ?
C24 C19 C20 C21 -2.65(15) . . . . ?
C6 C19 C20 C21 -174.98(10) . . . . ?
C24 C19 C20 C25 171.37(10) . . . . ?
C6 C19 C20 C25 -0.95(15) . . . . ?
C19 C20 C21 C22 1.14(18) . . . . ?
C25 C20 C21 C22 -172.93(12) . . . . ?
C20 C21 C22 C23 0.5(2) . . . . ?
C21 C22 C23 C24 -0.7(2) . . . . ?
C22 C23 C24 C19 -0.78(19) . . . . ?
C22 C23 C24 C28 177.19(12) . . . . ?
C20 C19 C24 C23 2.48(16) . . . . ?
C6 C19 C24 C23 174.71(10) . . . . ?
C20 C19 C24 C28 -175.43(10) . . . . ?
C6 C19 C24 C28 -3.20(15) . . . . ?
C21 C20 C25 C26 -36.09(16) . . . . ?
C19 C20 C25 C26 149.98(11) . . . . ?
C21 C20 C25 C27 87.05(14) . . . . ?
C19 C20 C25 C27 -86.88(13) . . . . ?
C23 C24 C28 C30 43.31(15) . . . . ?
C19 C24 C28 C30 -138.79(11) . . . . ?
C23 C24 C28 C29 -78.83(13) . . . . ?
C19 C24 C28 C29 99.07(12) . . . . ?
C33 N2 C31 N1 0.24(12) . . . . ?
C35 N2 C31 N1 -178.39(10) . . . . ?
C33 N2 C31 P1 166.70(8) . . . . ?
C35 N2 C31 P1 -11.93(15) . . . . ?
C32 N1 C31 N2 0.05(12) . . . . ?
C34 N1 C31 N2 174.02(11) . . . . ?
C32 N1 C31 P1 -165.91(8) . . . . ?
C34 N1 C31 P1 8.07(16) . . . . ?
C1 P1 C31 N2 128.71(9) . . . . ?
C1 P1 C31 N1 -68.03(10) . . . . ?
C31 N1 C32 C33 -0.32(13) . . . . ?
C34 N1 C32 C33 -174.25(11) . . . . ?
C31 N1 C32 C36 176.64(11) . . . . ?
C34 N1 C32 C36 2.71(19) . . . . ?
N1 C32 C33 N2 0.44(12) . . . . ?
C36 C32 C33 N2 -176.21(12) . . . . ?
N1 C32 C33 C37 -178.80(11) . . . . ?
C36 C32 C33 C37 4.5(2) . . . . ?
C31 N2 C33 C32 -0.44(12) . . . . ?
C35 N2 C33 C32 178.21(10) . . . . ?
C31 N2 C33 C37 178.89(10) . . . . ?
C35 N2 C33 C37 -2.46(16) . . . . ?

loop_
_platon_squeeze_void_nr
_platon_squeeze_void_average_x
_platon_squeeze_void_average_y
_platon_squeeze_void_average_z
_platon_squeeze_void_volume
_platon_squeeze_void_count_electrons
_platon_squeeze_void_content
1 0.000 0.000 0.500 400 82 ' '
